data_4512424
loop_
_publ_author_name
'Fu, Lei'
'Feng, Xian'
'Wang, Jian-Jun'
'Xun, Zhan'
'Hu, Jun-Die'
'Zhang, Juan-Juan'
'Zhao, Yan-Wei'
'Huang, Zhi-Bin'
'Shi, Da-Qing'

_publ_section_title
;
 Efficient synthesis and evaluation of antitumor activities of novel
 functionalized 1,8-naphthyridine derivatives.
;
_journal_issue 1
_journal_name_full 'ACS combinatorial science'
_journal_page_first 24
_journal_page_last 31
_journal_paper_doi 10.1021/co500120b
_journal_volume 17
_journal_year 2015
_chemical_formula_sum 'C29 H33 N O4'
_chemical_formula_weight 459.56
_chemical_name_systematic
; 
 ? 
;
_space_group_IT_number 14
_symmetry_cell_setting monoclinic
_symmetry_space_group_name_Hall '-P 2yn'
_symmetry_space_group_name_H-M 'P 1 21/n 1'
_atom_sites_solution_hydrogens geom
_atom_sites_solution_primary direct
_atom_sites_solution_secondary difmap
_audit_creation_method SHELXL-97
_cell_angle_alpha 90.00
_cell_angle_beta 110.508(7)
_cell_angle_gamma 90.00
_cell_formula_units_Z 4
_cell_length_a 12.9044(9)
_cell_length_b 12.0994(5)
_cell_length_c 17.6179(10)
_cell_measurement_reflns_used 2906
_cell_measurement_temperature 293(2)
_cell_measurement_theta_max 29.30
_cell_measurement_theta_min 3.15
_cell_volume 2576.4(3)
_computing_structure_refinement 'SHELXL-97 (Sheldrick, 1997)'
_computing_structure_solution 'SHELXS-97 (Sheldrick, 1990)'
_diffrn_ambient_temperature 293(2)
_diffrn_detector_area_resol_mean 10.4692
_diffrn_measured_fraction_theta_full 0.996
_diffrn_measured_fraction_theta_max 0.996
_diffrn_measurement_device_type CCD
_diffrn_measurement_method '\w scans'
_diffrn_radiation_monochromator graphite
_diffrn_radiation_source 'fine-focus sealed tube'
_diffrn_radiation_type MoK\a
_diffrn_radiation_wavelength 0.71073
_diffrn_reflns_av_R_equivalents 0.0234
_diffrn_reflns_av_sigmaI/netI 0.0315
_diffrn_reflns_limit_h_max 15
_diffrn_reflns_limit_h_min -11
_diffrn_reflns_limit_k_max 14
_diffrn_reflns_limit_k_min -13
_diffrn_reflns_limit_l_max 17
_diffrn_reflns_limit_l_min -21
_diffrn_reflns_number 12276
_diffrn_reflns_theta_full 25.12
_diffrn_reflns_theta_max 25.12
_diffrn_reflns_theta_min 3.41
_exptl_absorpt_coefficient_mu 0.078
_exptl_absorpt_correction_T_max 1.00000
_exptl_absorpt_correction_T_min 0.87856
_exptl_absorpt_correction_type multi-scan
_exptl_absorpt_process_details
;
CrysAlisPro, Agilent Technologies,
Version 1.171.35.21 (release 20-01-2012 CrysAlis171 .NET)
(compiled Jan 23 2012,18:06:46)
Empirical absorption correction using spherical harmonics,
 implemented in SCALE3 ABSPACK scaling algorithm.
;
_exptl_crystal_colour colorless
_exptl_crystal_density_diffrn 1.185
_exptl_crystal_density_method 'not measured'
_exptl_crystal_description prism
_exptl_crystal_F_000 984
_exptl_crystal_size_max 0.50
_exptl_crystal_size_mid 0.25
_exptl_crystal_size_min 0.20
_refine_diff_density_max 0.563
_refine_diff_density_min -0.170
_refine_diff_density_rms 0.039
_refine_ls_extinction_method none
_refine_ls_goodness_of_fit_ref 1.022
_refine_ls_hydrogen_treatment mixed
_refine_ls_matrix_type full
_refine_ls_number_parameters 317
_refine_ls_number_reflns 4588
_refine_ls_number_restraints 1
_refine_ls_restrained_S_all 1.021
_refine_ls_R_factor_all 0.0636
_refine_ls_R_factor_gt 0.0456
_refine_ls_shift/su_max 0.000
_refine_ls_shift/su_mean 0.000
_refine_ls_structure_factor_coef Fsqd
_refine_ls_weighting_details 'calc w=1/[\s^2^(Fo^2^)+(0.0522P)^2^+0.8142P] where P=(Fo^2^+2Fc^2^)/3'
_refine_ls_weighting_scheme calc
_refine_ls_wR_factor_gt 0.1073
_refine_ls_wR_factor_ref 0.1167
_reflns_number_gt 3513
_reflns_number_total 4588
_reflns_threshold_expression >2sigma(I)
_cod_data_source_file co500120b_si_005.cif
_cod_data_source_block g120713b
_cod_depositor_comments
;
The following automatic conversions were performed:

'_symmetry_cell_setting' value 'Monoclinic' changed to 'monoclinic'
according to
/home/saulius/struct/COD-crude-data--automatic-downloads/rss-feeds/ACS/lib/dictionaries/cif_core.dic
dictionary named 'cif_core.dic' version 2.4.2 from 2011-04-26.

Automatic conversion script
Id: cif_fix_values 2935 2014-11-11 08:27:57Z andrius 

 Adding full bibliography for 4512423--4512424.cif.
;
_cod_original_sg_symbol_H-M P21/n
_cod_database_code 4512424

loop_
_symmetry_equiv_pos_as_xyz
'x, y, z'
'-x+1/2, y+1/2, -z+1/2'
'-x, -y, -z'
'x-1/2, -y-1/2, z-1/2'

loop_
_atom_site_label
_atom_site_type_symbol
_atom_site_fract_x
_atom_site_fract_y
_atom_site_fract_z
_atom_site_U_iso_or_equiv
_atom_site_adp_type
_atom_site_occupancy
_atom_site_symmetry_multiplicity
_atom_site_calc_flag
_atom_site_refinement_flags
O1 O 0.39386(10) 0.01428(10) 0.03705(7) 0.0341(3) Uani 1 1 d .
O2 O 0.25962(12) 0.31585(10) 0.14426(8) 0.0468(4) Uani 1 1 d .
O3 O 0.24555(9) -0.07244(9) 0.11760(7) 0.0301(3) Uani 1 1 d .
O4 O 0.03558(11) 0.11284(11) -0.12235(8) 0.0447(4) Uani 1 1 d .
N1 N 0.44524(11) 0.13883(12) -0.03906(9) 0.0291(3) Uani 1 1 d D
C1 C 0.37655(13) 0.10383(14) -0.00028(10) 0.0263(4) Uani 1 1 d .
C2 C 0.28366(13) 0.17614(13) -0.00556(10) 0.0248(4) Uani 1 1 d .
C3 C 0.27230(13) 0.27282(14) -0.04565(10) 0.0272(4) Uani 1 1 d .
H3 H 0.2123 0.3179 -0.0493 0.033 Uiso 1 1 calc R
C4 C 0.34887(13) 0.30893(14) -0.08281(10) 0.0269(4) Uani 1 1 d .
C5 C 0.34192(14) 0.41196(14) -0.12097(10) 0.0307(4) Uani 1 1 d .
H5 H 0.2832 0.4586 -0.1244 0.037 Uiso 1 1 calc R
C6 C 0.41950(15) 0.44617(15) -0.15356(10) 0.0325(4) Uani 1 1 d .
C7 C 0.50593(15) 0.37312(16) -0.14832(10) 0.0358(4) Uani 1 1 d .
H7 H 0.5593 0.3947 -0.1696 0.043 Uiso 1 1 calc R
C8 C 0.51480(15) 0.27052(16) -0.11273(10) 0.0348(4) Uani 1 1 d .
H8 H 0.5723 0.2232 -0.1113 0.042 Uiso 1 1 calc R
C9 C 0.43667(13) 0.23829(14) -0.07884(9) 0.0276(4) Uani 1 1 d .
C10 C 0.41588(17) 0.56075(16) -0.18941(11) 0.0403(5) Uani 1 1 d .
H10 H 0.4621 0.5596 -0.2232 0.048 Uiso 1 1 calc R
C11 C 0.3000(2) 0.59719(18) -0.24266(13) 0.0569(6) Uani 1 1 d .
H11A H 0.2683 0.5427 -0.2839 0.085 Uiso 1 1 calc R
H11B H 0.3043 0.6668 -0.2676 0.085 Uiso 1 1 calc R
H11C H 0.2545 0.6050 -0.2100 0.085 Uiso 1 1 calc R
C12 C 0.4665(2) 0.64363(19) -0.12119(14) 0.0602(6) Uani 1 1 d .
H12A H 0.4257 0.6427 -0.0849 0.090 Uiso 1 1 calc R
H12B H 0.4636 0.7163 -0.1437 0.090 Uiso 1 1 calc R
H12C H 0.5422 0.6240 -0.0920 0.090 Uiso 1 1 calc R
C13 C 0.20171(13) 0.13733(13) 0.03316(9) 0.0251(4) Uani 1 1 d .
H13 H 0.1428 0.1926 0.0220 0.030 Uiso 1 1 calc R
C14 C 0.25454(13) 0.12441(14) 0.12395(10) 0.0257(4) Uani 1 1 d .
C15 C 0.28132(14) 0.22410(15) 0.17471(11) 0.0330(4) Uani 1 1 d .
C16 C 0.33120(17) 0.20853(16) 0.26528(11) 0.0433(5) Uani 1 1 d .
H16A H 0.2719 0.2066 0.2871 0.052 Uiso 1 1 calc R
H16B H 0.3772 0.2721 0.2886 0.052 Uiso 1 1 calc R
C17 C 0.40094(16) 0.10400(16) 0.29191(11) 0.0387(5) Uani 1 1 d .
C18 C 0.33176(16) 0.00465(15) 0.24803(10) 0.0370(4) Uani 1 1 d .
H18A H 0.3795 -0.0594 0.2553 0.044 Uiso 1 1 calc R
H18B H 0.2765 -0.0119 0.2721 0.044 Uiso 1 1 calc R
C19 C 0.27561(13) 0.02563(14) 0.15973(10) 0.0277(4) Uani 1 1 d .
C20 C 0.17759(13) -0.06630(14) 0.03763(10) 0.0269(4) Uani 1 1 d .
C21 C 0.14031(15) -0.17780(15) 0.00356(11) 0.0351(4) Uani 1 1 d .
H21A H 0.0767 -0.1996 0.0173 0.042 Uiso 1 1 calc R
H21B H 0.1990 -0.2308 0.0279 0.042 Uiso 1 1 calc R
C22 C 0.10924(15) -0.18030(15) -0.08886(11) 0.0361(4) Uani 1 1 d .
C23 C 0.03028(15) -0.08429(16) -0.12364(11) 0.0364(4) Uani 1 1 d .
H23A H 0.0166 -0.0794 -0.1813 0.044 Uiso 1 1 calc R
H23B H -0.0397 -0.1004 -0.1171 0.044 Uiso 1 1 calc R
C24 C 0.07064(14) 0.02678(15) -0.08569(10) 0.0301(4) Uani 1 1 d .
C25 C 0.15017(13) 0.02898(14) -0.00267(10) 0.0254(4) Uani 1 1 d .
C26 C 0.50551(17) 0.1125(2) 0.27016(14) 0.0545(6) Uani 1 1 d .
H26A H 0.5463 0.1773 0.2949 0.082 Uiso 1 1 calc R
H26B H 0.4853 0.1173 0.2124 0.082 Uiso 1 1 calc R
H26C H 0.5506 0.0482 0.2896 0.082 Uiso 1 1 calc R
C27 C 0.4352(2) 0.08876(19) 0.38348(12) 0.0601(7) Uani 1 1 d .
H27A H 0.4776 0.1516 0.4106 0.090 Uiso 1 1 calc R
H27B H 0.4793 0.0231 0.3995 0.090 Uiso 1 1 calc R
H27C H 0.3704 0.0820 0.3979 0.090 Uiso 1 1 calc R
C28 C 0.0520(2) -0.28963(18) -0.12199(13) 0.0554(6) Uani 1 1 d .
H28A H -0.0129 -0.2973 -0.1077 0.083 Uiso 1 1 calc R
H28B H 0.1017 -0.3498 -0.0992 0.083 Uiso 1 1 calc R
H28C H 0.0312 -0.2905 -0.1799 0.083 Uiso 1 1 calc R
C29 C 0.21311(17) -0.16918(19) -0.11141(13) 0.0486(5) Uani 1 1 d .
H29A H 0.1925 -0.1700 -0.1693 0.073 Uiso 1 1 calc R
H29B H 0.2622 -0.2298 -0.0886 0.073 Uiso 1 1 calc R
H29C H 0.2497 -0.1008 -0.0904 0.073 Uiso 1 1 calc R
H1 H 0.5004(11) 0.0936(13) -0.0359(11) 0.036(5) Uiso 1 1 d D

loop_
_atom_site_aniso_label
_atom_site_aniso_U_11
_atom_site_aniso_U_22
_atom_site_aniso_U_33
_atom_site_aniso_U_23
_atom_site_aniso_U_13
_atom_site_aniso_U_12
O1 0.0324(7) 0.0265(7) 0.0489(7) 0.0122(6) 0.0209(6) 0.0096(5)
O2 0.0649(10) 0.0248(7) 0.0471(8) -0.0025(6) 0.0151(7) 0.0082(7)
O3 0.0357(7) 0.0225(6) 0.0297(6) 0.0008(5) 0.0085(5) -0.0024(5)
O4 0.0458(8) 0.0421(8) 0.0378(7) 0.0051(6) 0.0042(6) 0.0101(7)
N1 0.0259(8) 0.0252(8) 0.0407(8) 0.0060(6) 0.0172(6) 0.0080(6)
C1 0.0245(9) 0.0233(9) 0.0311(9) 0.0020(7) 0.0098(7) 0.0019(7)
C2 0.0224(8) 0.0228(9) 0.0286(9) -0.0011(7) 0.0083(7) 0.0016(7)
C3 0.0236(9) 0.0247(9) 0.0329(9) 0.0020(7) 0.0092(7) 0.0061(7)
C4 0.0262(9) 0.0259(9) 0.0280(9) 0.0013(7) 0.0089(7) 0.0014(7)
C5 0.0334(10) 0.0266(9) 0.0322(9) 0.0039(7) 0.0115(8) 0.0056(8)
C6 0.0390(10) 0.0316(10) 0.0271(9) 0.0030(8) 0.0118(8) -0.0007(8)
C7 0.0372(10) 0.0420(11) 0.0334(10) 0.0069(8) 0.0187(8) -0.0004(9)
C8 0.0326(10) 0.0376(11) 0.0379(10) 0.0065(8) 0.0170(8) 0.0062(8)
C9 0.0268(9) 0.0281(9) 0.0274(9) 0.0023(7) 0.0089(7) 0.0015(7)
C10 0.0544(12) 0.0337(11) 0.0384(10) 0.0077(9) 0.0236(9) -0.0005(9)
C11 0.0739(16) 0.0403(12) 0.0490(13) 0.0177(10) 0.0121(11) 0.0054(12)
C12 0.0740(16) 0.0400(13) 0.0625(14) 0.0014(11) 0.0187(12) -0.0138(12)
C13 0.0221(8) 0.0228(9) 0.0311(9) 0.0013(7) 0.0102(7) 0.0044(7)
C14 0.0219(8) 0.0247(9) 0.0318(9) -0.0011(7) 0.0113(7) 0.0006(7)
C15 0.0313(10) 0.0285(10) 0.0402(10) -0.0032(8) 0.0139(8) 0.0037(8)
C16 0.0518(12) 0.0352(11) 0.0382(11) -0.0095(9) 0.0100(9) 0.0042(9)
C17 0.0455(11) 0.0323(10) 0.0315(10) -0.0040(8) 0.0048(8) 0.0032(9)
C18 0.0453(11) 0.0316(10) 0.0314(9) 0.0020(8) 0.0100(8) 0.0004(9)
C19 0.0267(9) 0.0264(9) 0.0311(9) -0.0043(7) 0.0116(7) -0.0025(7)
C20 0.0248(9) 0.0295(10) 0.0279(9) -0.0012(7) 0.0111(7) -0.0029(7)
C21 0.0375(10) 0.0271(10) 0.0395(10) -0.0024(8) 0.0119(8) -0.0054(8)
C22 0.0381(10) 0.0314(10) 0.0391(10) -0.0090(8) 0.0139(8) -0.0050(8)
C23 0.0317(10) 0.0438(11) 0.0316(9) -0.0050(8) 0.0085(8) -0.0059(9)
C24 0.0244(9) 0.0379(11) 0.0302(9) -0.0007(8) 0.0125(7) 0.0035(8)
C25 0.0209(8) 0.0275(9) 0.0302(9) -0.0006(7) 0.0121(7) 0.0006(7)
C26 0.0400(12) 0.0514(14) 0.0618(14) -0.0002(11) 0.0049(10) -0.0001(10)
C27 0.0816(17) 0.0518(14) 0.0335(11) -0.0070(10) 0.0033(11) 0.0140(12)
C28 0.0645(15) 0.0426(13) 0.0543(13) -0.0156(10) 0.0149(11) -0.0134(11)
C29 0.0488(13) 0.0480(13) 0.0557(13) -0.0137(10) 0.0267(10) 0.0010(10)

loop_
_atom_type_symbol
_atom_type_description
_atom_type_scat_dispersion_real
_atom_type_scat_dispersion_imag
_atom_type_scat_source
C C 0.0033 0.0016 'International Tables Vol C Tables 4.2.6.8 and 6.1.1.4'
H H 0.0000 0.0000 'International Tables Vol C Tables 4.2.6.8 and 6.1.1.4'
O O 0.0106 0.0060 'International Tables Vol C Tables 4.2.6.8 and 6.1.1.4'
N N 0.0061 0.0033 'International Tables Vol C Tables 4.2.6.8 and 6.1.1.4'

loop_
_geom_angle_atom_site_label_1
_geom_angle_atom_site_label_2
_geom_angle_atom_site_label_3
_geom_angle
C20 O3 C19 117.52(13)
C1 N1 C9 125.19(14)
C1 N1 H1 115.2(12)
C9 N1 H1 119.5(12)
O1 C1 N1 120.46(14)
O1 C1 C2 123.08(14)
N1 C1 C2 116.46(14)
C3 C2 C1 119.32(14)
C3 C2 C13 122.57(14)
C1 C2 C13 118.10(14)
C2 C3 C4 122.60(15)
C2 C3 H3 118.7
C4 C3 H3 118.7
C9 C4 C5 118.71(15)
C9 C4 C3 117.81(15)
C5 C4 C3 123.46(15)
C6 C5 C4 122.09(16)
C6 C5 H5 119.0
C4 C5 H5 119.0
C5 C6 C7 117.39(16)
C5 C6 C10 121.73(16)
C7 C6 C10 120.78(16)
C8 C7 C6 122.42(16)
C8 C7 H7 118.8
C6 C7 H7 118.8
C7 C8 C9 119.31(16)
C7 C8 H8 120.3
C9 C8 H8 120.3
N1 C9 C8 121.38(15)
N1 C9 C4 118.54(14)
C8 C9 C4 120.06(16)
C6 C10 C11 113.62(16)
C6 C10 C12 109.30(15)
C11 C10 C12 110.59(18)
C6 C10 H10 107.7
C11 C10 H10 107.7
C12 C10 H10 107.7
C10 C11 H11A 109.5
C10 C11 H11B 109.5
H11A C11 H11B 109.5
C10 C11 H11C 109.5
H11A C11 H11C 109.5
H11B C11 H11C 109.5
C10 C12 H12A 109.5
C10 C12 H12B 109.5
H12A C12 H12B 109.5
C10 C12 H12C 109.5
H12A C12 H12C 109.5
H12B C12 H12C 109.5
C25 C13 C14 108.84(13)
C25 C13 C2 110.83(13)
C14 C13 C2 112.35(13)
C25 C13 H13 108.2
C14 C13 H13 108.2
C2 C13 H13 108.2
C19 C14 C15 118.85(15)
C19 C14 C13 122.31(15)
C15 C14 C13 118.82(14)
O2 C15 C14 120.66(16)
O2 C15 C16 121.66(16)
C14 C15 C16 117.62(15)
C15 C16 C17 114.54(15)
C15 C16 H16A 108.6
C17 C16 H16A 108.6
C15 C16 H16B 108.6
C17 C16 H16B 108.6
H16A C16 H16B 107.6
C27 C17 C16 110.24(16)
C27 C17 C26 108.54(17)
C16 C17 C26 110.11(17)
C27 C17 C18 109.86(17)
C16 C17 C18 108.52(15)
C26 C17 C18 109.56(16)
C19 C18 C17 112.13(14)
C19 C18 H18A 109.2
C17 C18 H18A 109.2
C19 C18 H18B 109.2
C17 C18 H18B 109.2
H18A C18 H18B 107.9
C14 C19 O3 122.92(14)
C14 C19 C18 126.17(15)
O3 C19 C18 110.92(14)
C25 C20 O3 123.11(15)
C25 C20 C21 125.52(15)
O3 C20 C21 111.37(14)
C20 C21 C22 111.94(14)
C20 C21 H21A 109.2
C22 C21 H21A 109.2
C20 C21 H21B 109.2
C22 C21 H21B 109.2
H21A C21 H21B 107.9
C23 C22 C28 109.90(16)
C23 C22 C29 110.56(16)
C28 C22 C29 109.09(16)
C23 C22 C21 107.49(14)
C28 C22 C21 109.51(16)
C29 C22 C21 110.27(15)
C24 C23 C22 114.95(14)
C24 C23 H23A 108.5
C22 C23 H23A 108.5
C24 C23 H23B 108.5
C22 C23 H23B 108.5
H23A C23 H23B 107.5
O4 C24 C25 120.76(16)
O4 C24 C23 121.10(15)
C25 C24 C23 118.10(15)
C20 C25 C24 118.57(15)
C20 C25 C13 122.23(14)
C24 C25 C13 119.15(15)
C17 C26 H26A 109.5
C17 C26 H26B 109.5
H26A C26 H26B 109.5
C17 C26 H26C 109.5
H26A C26 H26C 109.5
H26B C26 H26C 109.5
C17 C27 H27A 109.5
C17 C27 H27B 109.5
H27A C27 H27B 109.5
C17 C27 H27C 109.5
H27A C27 H27C 109.5
H27B C27 H27C 109.5
C22 C28 H28A 109.5
C22 C28 H28B 109.5
H28A C28 H28B 109.5
C22 C28 H28C 109.5
H28A C28 H28C 109.5
H28B C28 H28C 109.5
C22 C29 H29A 109.5
C22 C29 H29B 109.5
H29A C29 H29B 109.5
C22 C29 H29C 109.5
H29A C29 H29C 109.5
H29B C29 H29C 109.5

loop_
_geom_bond_atom_site_label_1
_geom_bond_atom_site_label_2
_geom_bond_distance
O1 C1 1.2464(19)
O2 C15 1.222(2)
O3 C20 1.376(2)
O3 C19 1.3813(19)
O4 C24 1.225(2)
N1 C1 1.362(2)
N1 C9 1.377(2)
N1 H1 0.883(9)
C1 C2 1.460(2)
C2 C3 1.348(2)
C2 C13 1.520(2)
C3 C4 1.432(2)
C3 H3 0.9300
C4 C9 1.401(2)
C4 C5 1.404(2)
C5 C6 1.381(2)
C5 H5 0.9300
C6 C7 1.401(3)
C6 C10 1.517(2)
C7 C8 1.377(2)
C7 H7 0.9300
C8 C9 1.395(2)
C8 H8 0.9300
C10 C11 1.525(3)
C10 C12 1.526(3)
C10 H10 0.9800
C11 H11A 0.9600
C11 H11B 0.9600
C11 H11C 0.9600
C12 H12A 0.9600
C12 H12B 0.9600
C12 H12C 0.9600
C13 C25 1.505(2)
C13 C14 1.511(2)
C13 H13 0.9800
C14 C19 1.334(2)
C14 C15 1.469(2)
C15 C16 1.509(3)
C16 C17 1.528(3)
C16 H16A 0.9700
C16 H16B 0.9700
C17 C27 1.527(3)
C17 C26 1.530(3)
C17 C18 1.535(3)
C18 C19 1.490(2)
C18 H18A 0.9700
C18 H18B 0.9700
C20 C25 1.335(2)
C20 C21 1.486(2)
C21 C22 1.535(2)
C21 H21A 0.9700
C21 H21B 0.9700
C22 C23 1.525(3)
C22 C28 1.528(3)
C22 C29 1.531(3)
C23 C24 1.510(3)
C23 H23A 0.9700
C23 H23B 0.9700
C24 C25 1.463(2)
C26 H26A 0.9600
C26 H26B 0.9600
C26 H26C 0.9600
C27 H27A 0.9600
C27 H27B 0.9600
C27 H27C 0.9600
C28 H28A 0.9600
C28 H28B 0.9600
C28 H28C 0.9600
C29 H29A 0.9600
C29 H29B 0.9600
C29 H29C 0.9600

loop_
_geom_hbond_atom_site_label_D
_geom_hbond_atom_site_label_H
_geom_hbond_atom_site_label_A
_geom_hbond_distance_DH
_geom_hbond_distance_HA
_geom_hbond_distance_DA
_geom_hbond_angle_DHA
_geom_hbond_site_symmetry_A
N1 H1 O1 0.883(9) 1.894(10) 2.7736(18) 173.4(18) 3_655

loop_
_geom_torsion_atom_site_label_1
_geom_torsion_atom_site_label_2
_geom_torsion_atom_site_label_3
_geom_torsion_atom_site_label_4
_geom_torsion
C9 N1 C1 O1 -176.91(15)
C9 N1 C1 C2 3.3(2)
O1 C1 C2 C3 178.53(16)
N1 C1 C2 C3 -1.7(2)
O1 C1 C2 C13 -2.9(2)
N1 C1 C2 C13 176.89(14)
C1 C2 C3 C4 -0.9(2)
C13 C2 C3 C4 -179.38(15)
C2 C3 C4 C9 2.0(2)
C2 C3 C4 C5 -176.38(16)
C9 C4 C5 C6 -0.9(2)
C3 C4 C5 C6 177.47(16)
C4 C5 C6 C7 0.9(3)
C4 C5 C6 C10 -175.63(15)
C5 C6 C7 C8 0.3(3)
C10 C6 C7 C8 176.87(17)
C6 C7 C8 C9 -1.5(3)
C1 N1 C9 C8 175.99(16)
C1 N1 C9 C4 -2.2(2)
C7 C8 C9 N1 -176.72(16)
C7 C8 C9 C4 1.4(3)
C5 C4 C9 N1 177.92(15)
C3 C4 C9 N1 -0.5(2)
C5 C4 C9 C8 -0.3(2)
C3 C4 C9 C8 -178.75(15)
C5 C6 C10 C11 -43.5(2)
C7 C6 C10 C11 140.14(19)
C5 C6 C10 C12 80.6(2)
C7 C6 C10 C12 -95.8(2)
C3 C2 C13 C25 120.01(17)
C1 C2 C13 C25 -58.54(18)
C3 C2 C13 C14 -117.98(17)
C1 C2 C13 C14 63.47(19)
C25 C13 C14 C19 16.3(2)
C2 C13 C14 C19 -106.87(18)
C25 C13 C14 C15 -162.33(14)
C2 C13 C14 C15 74.53(18)
C19 C14 C15 O2 -177.43(17)
C13 C14 C15 O2 1.2(2)
C19 C14 C15 C16 -0.2(2)
C13 C14 C15 C16 178.41(15)
O2 C15 C16 C17 -152.80(18)
C14 C15 C16 C17 30.0(2)
C15 C16 C17 C27 -172.93(18)
C15 C16 C17 C26 67.3(2)
C15 C16 C17 C18 -52.6(2)
C27 C17 C18 C19 167.50(16)
C16 C17 C18 C19 46.9(2)
C26 C17 C18 C19 -73.3(2)
C15 C14 C19 O3 174.89(14)
C13 C14 C19 O3 -3.7(2)
C15 C14 C19 C18 -4.3(3)
C13 C14 C19 C18 177.09(16)
C20 O3 C19 C14 -9.4(2)
C20 O3 C19 C18 169.90(14)
C17 C18 C19 C14 -20.7(3)
C17 C18 C19 O3 160.03(14)
C19 O3 C20 C25 7.7(2)
C19 O3 C20 C21 -172.39(14)
C25 C20 C21 C22 24.6(2)
O3 C20 C21 C22 -155.30(14)
C20 C21 C22 C23 -50.28(19)
C20 C21 C22 C28 -169.65(16)
C20 C21 C22 C29 70.3(2)
C28 C22 C23 C24 170.85(15)
C29 C22 C23 C24 -68.67(19)
C21 C22 C23 C24 51.7(2)
C22 C23 C24 O4 156.61(16)
C22 C23 C24 C25 -25.4(2)
O3 C20 C25 C24 -175.41(14)
C21 C20 C25 C24 4.7(2)
O3 C20 C25 C13 7.2(2)
C21 C20 C25 C13 -172.76(15)
O4 C24 C25 C20 173.42(16)
C23 C24 C25 C20 -4.5(2)
O4 C24 C25 C13 -9.1(2)
C23 C24 C25 C13 172.97(14)
C14 C13 C25 C20 -17.9(2)
C2 C13 C25 C20 106.11(17)
C14 C13 C25 C24 164.65(13)
C2 C13 C25 C24 -71.31(18)
